data_7025079
loop_
_publ_author_name
'Edwards, Peter G.'
'Knight, James C.'
'Newman, Paul D.'

_publ_section_title
;
 Synthesis of (1R,4S,6R)-5,5,6-trimethyl-2-phosphabicyclo[2.2.2]octane and
 derivatives.
;
_journal_issue 16
_journal_name_full 'Dalton transactions (Cambridge, England : 2003)'
_journal_page_first 3851
_journal_page_last 3860
_journal_paper_doi 10.1039/b924983d
_journal_volume 39
_journal_year 2010
_chemical_absolute_configuration rm
_chemical_formula_moiety '2(C32 H44 Mo O4 P2), C7 H8'
_chemical_formula_sum 'C71 H96 Mo2 O8 P4'
_chemical_formula_weight 1393.24
_chemical_name_systematic
;
?
;
_space_group_IT_number 4
_symmetry_cell_setting monoclinic
_symmetry_space_group_name_Hall 'P 2yb'
_symmetry_space_group_name_H-M 'P 1 21 1'
_atom_sites_solution_hydrogens geom
_atom_sites_solution_primary direct
_atom_sites_solution_secondary difmap
_audit_creation_method SHELXL-97
_cell_angle_alpha 90.00
_cell_angle_beta 97.60(3)
_cell_angle_gamma 90.00
_cell_formula_units_Z 2
_cell_length_a 17.118(3)
_cell_length_b 8.9172(18)
_cell_length_c 22.259(5)
_cell_measurement_reflns_used 62125
_cell_measurement_temperature 150(2)
_cell_measurement_theta_max 27.48
_cell_measurement_theta_min 2.91
_cell_volume 3367.9(12)
_computing_cell_refinement 'HKL Scalepack (Otwinowski & Minor 1997)'
_computing_data_collection 'Collect (Nonius BV, 1997-2000)'
_computing_data_reduction 'HKL Denzo and Scalepack (Otwinowski & Minor 1997)'
_computing_molecular_graphics 'Ortep-3 for Windows (Farrugia, 1997)'
_computing_publication_material 'WinGX publication routines (Farrugia, 1999)'
_computing_structure_refinement 'SHELXL-97 (Sheldrick, 1997)'
_computing_structure_solution 'SIR92 (Altomare et al., 1993)'
_diffrn_ambient_temperature 150(2)
_diffrn_measured_fraction_theta_full 0.993
_diffrn_measured_fraction_theta_max 0.993
_diffrn_measurement_device_type 'Bruker-Nonius KappaCCD'
_diffrn_measurement_method '\f and \w'
_diffrn_radiation_monochromator graphite
_diffrn_radiation_source 'fine-focus sealed tube'
_diffrn_radiation_type MoK\a
_diffrn_radiation_wavelength 0.71073
_diffrn_reflns_av_R_equivalents 0.1279
_diffrn_reflns_av_sigmaI/netI 0.1414
_diffrn_reflns_limit_h_max 22
_diffrn_reflns_limit_h_min -22
_diffrn_reflns_limit_k_max 11
_diffrn_reflns_limit_k_min -11
_diffrn_reflns_limit_l_max 28
_diffrn_reflns_limit_l_min -28
_diffrn_reflns_number 44591
_diffrn_reflns_theta_full 27.48
_diffrn_reflns_theta_max 27.48
_diffrn_reflns_theta_min 2.94
_diffrn_standards_number 0
_exptl_absorpt_coefficient_mu 0.521
_exptl_absorpt_correction_T_max 0.9120
_exptl_absorpt_correction_T_min 0.8807
_exptl_absorpt_correction_type multi-scan
_exptl_absorpt_process_details 'Sortav (Blessing, 1995)'
_exptl_crystal_colour yellow
_exptl_crystal_density_diffrn 1.374
_exptl_crystal_density_method 'not measured'
_exptl_crystal_description prism
_exptl_crystal_F_000 1460
_exptl_crystal_size_max 0.25
_exptl_crystal_size_mid 0.20
_exptl_crystal_size_min 0.18
_refine_diff_density_max 0.755
_refine_diff_density_min -1.169
_refine_diff_density_rms 0.109
_refine_ls_abs_structure_details 'Flack H D (1983), Acta Cryst. A39, 876-881'
_refine_ls_abs_structure_Flack -0.03(4)
_refine_ls_extinction_method none
_refine_ls_goodness_of_fit_ref 1.031
_refine_ls_hydrogen_treatment constr
_refine_ls_matrix_type full
_refine_ls_number_parameters 806
_refine_ls_number_reflns 15091
_refine_ls_number_restraints 235
_refine_ls_restrained_S_all 1.038
_refine_ls_R_factor_all 0.1204
_refine_ls_R_factor_gt 0.0669
_refine_ls_shift/su_max 0.029
_refine_ls_shift/su_mean 0.003
_refine_ls_structure_factor_coef Fsqd
_refine_ls_weighting_details 'calc w=1/[\s^2^(Fo^2^)+(0.0627P)^2^+0.0000P] where P=(Fo^2^+2Fc^2^)/3'
_refine_ls_weighting_scheme calc
_refine_ls_wR_factor_gt 0.1356
_refine_ls_wR_factor_ref 0.1565
_reflns_number_gt 9763
_reflns_number_total 15091
_reflns_threshold_expression >2sigma(I)
_cod_data_source_file b924983d.txt
_cod_data_source_block compound17
_cod_original_sg_symbol_H-M 'P 21'
_cod_database_code 7025079

loop_
_symmetry_equiv_pos_as_xyz
'x, y, z'
'-x, y+1/2, -z'

loop_
_atom_site_label
_atom_site_type_symbol
_atom_site_fract_x
_atom_site_fract_y
_atom_site_fract_z
_atom_site_U_iso_or_equiv
_atom_site_adp_type
_atom_site_occupancy
_atom_site_symmetry_multiplicity
_atom_site_calc_flag
_atom_site_refinement_flags
_atom_site_disorder_assembly
_atom_site_disorder_group
C1 C 0.3300(4) 0.6594(10) 0.5040(3) 0.0301(18) Uani 1 1 d . . .
C2 C 0.1857(4) 0.7878(10) 0.5149(3) 0.031(2) Uani 1 1 d . . .
C3 C 0.3127(4) 0.6865(9) 0.3786(3) 0.0258(19) Uani 1 1 d . . .
C4 C 0.1916(4) 0.5566(10) 0.4304(3) 0.030(2) Uani 1 1 d . . .
C5 C -0.0416(5) 0.6109(12) 0.3763(4) 0.057(3) Uani 1 1 d . . .
H5A H -0.0752 0.6249 0.3375 0.086 Uiso 1 1 calc R . .
H5B H -0.0747 0.5950 0.4084 0.086 Uiso 1 1 calc R . .
H5C H -0.0076 0.5234 0.3736 0.086 Uiso 1 1 calc R . .
C6 C 0.0100(4) 0.7520(9) 0.3909(3) 0.0352(16) Uani 1 1 d . . .
H6 H 0.0495 0.7263 0.4266 0.042 Uiso 1 1 calc R . .
C7 C -0.0348(4) 0.8935(13) 0.4790(3) 0.051(2) Uani 1 1 d . . .
H7A H 0.0195 0.9102 0.4979 0.076 Uiso 1 1 calc R . .
H7B H -0.0539 0.7976 0.4929 0.076 Uiso 1 1 calc R . .
H7C H -0.0685 0.9749 0.4902 0.076 Uiso 1 1 calc R . .
C8 C -0.0373(4) 0.8897(9) 0.4097(3) 0.0411(19) Uani 1 1 d . . .
C9 C -0.1278(4) 0.8863(12) 0.3831(4) 0.060(3) Uani 1 1 d . . .
H9A H -0.1518 0.9832 0.3903 0.090 Uiso 1 1 calc R . .
H9B H -0.1543 0.8068 0.4031 0.090 Uiso 1 1 calc R . .
H9C H -0.1331 0.8668 0.3394 0.090 Uiso 1 1 calc R . .
C10 C 0.0003(4) 1.0297(9) 0.3871(3) 0.0372(17) Uani 1 1 d . . .
H10 H -0.0256 1.1193 0.4029 0.045 Uiso 1 1 calc R . .
C11 C -0.0130(4) 1.0357(11) 0.3173(3) 0.045(2) Uani 1 1 d . . .
H11A H -0.0685 1.0628 0.3033 0.054 Uiso 1 1 calc R . .
H11B H 0.0211 1.1141 0.3030 0.054 Uiso 1 1 calc R . .
C12 C 0.0057(4) 0.8849(12) 0.2903(3) 0.048(2) Uani 1 1 d . . .
H12A H 0.0344 0.9009 0.2550 0.058 Uiso 1 1 calc R . .
H12B H -0.0440 0.8313 0.2761 0.058 Uiso 1 1 calc R . .
C13 C 0.0884(4) 1.0398(10) 0.4081(3) 0.0403(19) Uani 1 1 d . . .
H13A H 0.0979 1.0295 0.4528 0.048 Uiso 1 1 calc R . .
H13B H 0.1077 1.1398 0.3975 0.048 Uiso 1 1 calc R . .
C14 C 0.0567(4) 0.7890(9) 0.3386(3) 0.0328(18) Uani 1 1 d . . .
H14 H 0.0732 0.6943 0.3198 0.039 Uiso 1 1 calc R . .
C15 C 0.1798(4) 0.9905(11) 0.3070(3) 0.045(2) Uani 1 1 d . . .
H15A H 0.1500 0.9494 0.2695 0.054 Uiso 1 1 calc R . .
H15B H 0.1661 1.0981 0.3089 0.054 Uiso 1 1 calc R . .
C16 C 0.2672(5) 0.9791(9) 0.3014(3) 0.035(2) Uani 1 1 d . . .
C17 C 0.2895(5) 0.9025(10) 0.2516(3) 0.043(2) Uani 1 1 d . . .
H17 H 0.2502 0.8537 0.2243 0.052 Uiso 1 1 calc R . .
C18 C 0.3673(6) 0.8957(11) 0.2410(4) 0.051(2) Uani 1 1 d . . .
H18 H 0.3817 0.8426 0.2071 0.062 Uiso 1 1 calc R . .
C19 C 0.4220(5) 0.9667(10) 0.2801(3) 0.045(2) Uani 1 1 d . . .
H19 H 0.4758 0.9608 0.2740 0.054 Uiso 1 1 calc R . .
C20 C 0.4023(4) 1.0465(9) 0.3281(3) 0.038(2) Uani 1 1 d . . .
H20 H 0.4422 1.0998 0.3531 0.045 Uiso 1 1 calc R . .
C21 C 0.3245(4) 1.0518(10) 0.3415(3) 0.0279(18) Uani 1 1 d . . .
C22 C 0.3053(4) 1.1307(9) 0.3970(3) 0.0303(17) Uani 1 1 d . . .
H22A H 0.2506 1.1695 0.3896 0.036 Uiso 1 1 calc R . .
H22B H 0.3412 1.2172 0.4060 0.036 Uiso 1 1 calc R . .
C23 C 0.2891(4) 1.1168(9) 0.5277(3) 0.0282(18) Uani 1 1 d . . .
H23 H 0.2305 1.1228 0.5259 0.034 Uiso 1 1 calc R . .
C24 C 0.3251(3) 1.0317(8) 0.5862(3) 0.0270(14) Uani 1 1 d . . .
H24 H 0.3178 0.9222 0.5776 0.032 Uiso 1 1 calc R . .
C25 C 0.2799(4) 1.0672(10) 0.6392(3) 0.037(2) Uani 1 1 d . . .
H25A H 0.2817 1.1754 0.6470 0.056 Uiso 1 1 calc R . .
H25B H 0.3040 1.0138 0.6755 0.056 Uiso 1 1 calc R . .
H25C H 0.2249 1.0353 0.6292 0.056 Uiso 1 1 calc R . .
C26 C 0.4174(4) 1.0600(8) 0.6005(3) 0.0296(16) Uani 1 1 d . . .
C27 C 0.4377(4) 1.1804(10) 0.6492(3) 0.034(2) Uani 1 1 d . . .
H27A H 0.4251 1.1432 0.6882 0.052 Uiso 1 1 calc R . .
H27B H 0.4069 1.2711 0.6379 0.052 Uiso 1 1 calc R . .
H27C H 0.4940 1.2040 0.6526 0.052 Uiso 1 1 calc R . .
C28 C 0.4564(4) 0.9149(9) 0.6242(3) 0.036(2) Uani 1 1 d . . .
H28A H 0.5133 0.9305 0.6338 0.054 Uiso 1 1 calc R . .
H28B H 0.4462 0.8366 0.5933 0.054 Uiso 1 1 calc R . .
H28C H 0.4348 0.8838 0.6609 0.054 Uiso 1 1 calc R . .
C29 C 0.4467(4) 1.1115(8) 0.5407(3) 0.0276(16) Uani 1 1 d . . .
H29 H 0.5055 1.1179 0.5477 0.033 Uiso 1 1 calc R . .
C30 C 0.4144(4) 1.2662(10) 0.5239(3) 0.0315(19) Uani 1 1 d . . .
H30A H 0.4256 1.2922 0.4827 0.038 Uiso 1 1 calc R . .
H30B H 0.4410 1.3409 0.5525 0.038 Uiso 1 1 calc R . .
C31 C 0.3234(3) 1.2727(8) 0.5258(3) 0.0314(16) Uani 1 1 d . . .
H31A H 0.3127 1.3294 0.5621 0.038 Uiso 1 1 calc R . .
H31B H 0.2977 1.3261 0.4895 0.038 Uiso 1 1 calc R . .
C32 C 0.4231(3) 0.9982(9) 0.4893(3) 0.0309(17) Uani 1 1 d . . .
H32A H 0.4387 0.8961 0.5037 0.037 Uiso 1 1 calc R . .
H32B H 0.4517 1.0219 0.4547 0.037 Uiso 1 1 calc R . .
C33 C 0.0416(4) 0.4144(9) 0.8794(3) 0.036(2) Uani 1 1 d . . .
H33A H -0.0081 0.3596 0.8784 0.054 Uiso 1 1 calc R . .
H33B H 0.0544 0.4264 0.8380 0.054 Uiso 1 1 calc R . .
H33C H 0.0365 0.5134 0.8976 0.054 Uiso 1 1 calc R . .
C34 C 0.1084(4) 0.3257(8) 0.9178(3) 0.0288(15) Uani 1 1 d . . .
H34 H 0.1566 0.3901 0.9211 0.035 Uiso 1 1 calc R . .
C35 C 0.1294(4) 0.1756(8) 0.8873(3) 0.0298(16) Uani 1 1 d . . .
C36 C 0.0621(4) 0.1072(11) 0.8431(3) 0.039(2) Uani 1 1 d . . .
H36A H 0.0503 0.1730 0.8078 0.059 Uiso 1 1 calc R . .
H36B H 0.0150 0.0968 0.8635 0.059 Uiso 1 1 calc R . .
H36C H 0.0780 0.0083 0.8299 0.059 Uiso 1 1 calc R . .
C37 C 0.1973(4) 0.2076(10) 0.8500(3) 0.037(2) Uani 1 1 d . . .
H37A H 0.2437 0.2418 0.8770 0.056 Uiso 1 1 calc R . .
H37B H 0.1810 0.2856 0.8199 0.056 Uiso 1 1 calc R . .
H37C H 0.2103 0.1157 0.8293 0.056 Uiso 1 1 calc R . .
C38 C 0.1574(4) 0.0631(8) 0.9391(3) 0.0297(16) Uani 1 1 d . . .
H38 H 0.1794 -0.0284 0.9215 0.036 Uiso 1 1 calc R . .
C39 C 0.0859(4) 0.0178(12) 0.9717(3) 0.037(2) Uani 1 1 d . . .
H39A H 0.1049 -0.0323 1.0105 0.044 Uiso 1 1 calc R . .
H39B H 0.0521 -0.0538 0.9461 0.044 Uiso 1 1 calc R . .
C40 C 0.0369(4) 0.1597(9) 0.9839(3) 0.0355(18) Uani 1 1 d . . .
H40A H -0.0090 0.1691 0.9520 0.043 Uiso 1 1 calc R . .
H40B H 0.0170 0.1497 1.0235 0.043 Uiso 1 1 calc R . .
C41 C 0.0890(4) 0.3003(8) 0.9841(3) 0.0295(16) Uani 1 1 d . . .
H41 H 0.0601 0.3893 0.9974 0.035 Uiso 1 1 calc R . .
C42 C 0.2209(4) 0.1337(10) 0.9863(3) 0.0336(19) Uani 1 1 d . . .
H42A H 0.2627 0.1773 0.9649 0.040 Uiso 1 1 calc R . .
H42B H 0.2453 0.0537 1.0133 0.040 Uiso 1 1 calc R . .
C43 C 0.1619(4) 0.1688(9) 1.1001(3) 0.0362(19) Uani 1 1 d . . .
H43A H 0.1085 0.1250 1.0911 0.043 Uiso 1 1 calc R . .
H43B H 0.1999 0.0846 1.1063 0.043 Uiso 1 1 calc R . .
C44 C 0.1663(4) 0.2572(10) 1.1590(3) 0.0312(17) Uani 1 1 d . . .
C45 C 0.0948(4) 0.3005(9) 1.1788(3) 0.041(2) Uani 1 1 d . . .
H45 H 0.0455 0.2764 1.1560 0.049 Uiso 1 1 calc R . .
C46 C 0.0991(5) 0.3809(11) 1.2337(4) 0.049(2) Uani 1 1 d . . .
H46 H 0.0517 0.4132 1.2475 0.059 Uiso 1 1 calc R . .
C47 C 0.1685(5) 0.4134(11) 1.2671(3) 0.046(2) Uani 1 1 d . . .
H47 H 0.1699 0.4676 1.3040 0.055 Uiso 1 1 calc R . .
C48 C 0.2375(4) 0.3671(11) 1.2472(3) 0.039(2) Uani 1 1 d . . .
H48 H 0.2862 0.3902 1.2711 0.047 Uiso 1 1 calc R . .
C49 C 0.2384(4) 0.2889(10) 1.1944(3) 0.032(2) Uani 1 1 d . . .
C50 C 0.3152(4) 0.2431(10) 1.1741(3) 0.0306(17) Uani 1 1 d . . .
H50A H 0.3068 0.1499 1.1499 0.037 Uiso 1 1 calc R . .
H50B H 0.3536 0.2206 1.2103 0.037 Uiso 1 1 calc R . .
C51 C 0.4217(4) 0.4985(9) 1.1852(3) 0.0363(18) Uani 1 1 d . . .
H51A H 0.4190 0.6057 1.1736 0.044 Uiso 1 1 calc R . .
H51B H 0.4024 0.4890 1.2251 0.044 Uiso 1 1 calc R . .
C52 C 0.5065(4) 0.4461(9) 1.1908(3) 0.0358(19) Uani 1 1 d . . .
H52 H 0.5360 0.5004 1.2261 0.043 Uiso 1 1 calc R . .
C53 C 0.5130(4) 0.2816(9) 1.2049(3) 0.0340(19) Uani 1 1 d . . .
H53A H 0.4798 0.2562 1.2367 0.041 Uiso 1 1 calc R . .
H53B H 0.5684 0.2560 1.2203 0.041 Uiso 1 1 calc R . .
C54 C 0.4854(4) 0.1899(8) 1.1463(3) 0.0357(17) Uani 1 1 d . . .
H54A H 0.5317 0.1459 1.1304 0.043 Uiso 1 1 calc R . .
H54B H 0.4507 0.1068 1.1558 0.043 Uiso 1 1 calc R . .
C55 C 0.4411(4) 0.2915(8) 1.0985(3) 0.0321(18) Uani 1 1 d . . .
H55 H 0.4200 0.2297 1.0625 0.038 Uiso 1 1 calc R . .
C56 C 0.4945(4) 0.4170(8) 1.0780(3) 0.0302(16) Uani 1 1 d . . .
H56 H 0.4587 0.4986 1.0601 0.036 Uiso 1 1 calc R . .
C57 C 0.5408(4) 0.3624(13) 1.0273(3) 0.051(3) Uani 1 1 d . . .
H57A H 0.5725 0.2747 1.0415 0.077 Uiso 1 1 calc R . .
H57B H 0.5755 0.4428 1.0167 0.077 Uiso 1 1 calc R . .
H57C H 0.5038 0.3350 0.9916 0.077 Uiso 1 1 calc R . .
C58 C 0.5468(4) 0.4861(10) 1.1342(3) 0.044(2) Uani 1 1 d . . .
C59 C 0.5530(5) 0.6588(11) 1.1261(4) 0.053(3) Uani 1 1 d . . .
H59A H 0.5014 0.7048 1.1280 0.079 Uiso 1 1 calc R . .
H59B H 0.5701 0.6806 1.0867 0.079 Uiso 1 1 calc R . .
H59C H 0.5914 0.6998 1.1585 0.079 Uiso 1 1 calc R . .
C60 C 0.6309(4) 0.4213(13) 1.1422(4) 0.059(3) Uani 1 1 d . . .
H60A H 0.6594 0.4597 1.1100 0.088 Uiso 1 1 calc R . .
H60B H 0.6283 0.3116 1.1398 0.088 Uiso 1 1 calc R . .
H60C H 0.6586 0.4513 1.1817 0.088 Uiso 1 1 calc R . .
C61 C 0.3146(4) 0.7197(11) 1.0688(3) 0.032(2) Uani 1 1 d . . .
C62 C 0.1839(4) 0.6287(10) 0.9896(3) 0.0307(18) Uani 1 1 d . . .
C63 C 0.3249(4) 0.4812(10) 0.9833(3) 0.032(2) Uani 1 1 d . . .
C64 C 0.1904(4) 0.5956(11) 1.1155(4) 0.036(2) Uani 1 1 d . . .
O1 O 0.3791(3) 0.6094(7) 0.5385(2) 0.0390(13) Uani 1 1 d . . .
O2 O 0.1512(3) 0.8001(8) 0.5565(2) 0.0466(17) Uani 1 1 d . . .
O3 O 0.3507(3) 0.6326(8) 0.3467(2) 0.0434(15) Uani 1 1 d . . .
O5 O 0.3443(3) 0.8339(7) 1.0799(2) 0.0416(16) Uani 1 1 d . . .
O6 O 0.1432(3) 0.6929(7) 0.9540(2) 0.0447(15) Uani 1 1 d . . .
O7 O 0.3571(3) 0.4614(7) 0.9433(2) 0.0440(16) Uani 1 1 d . . .
O8 O 0.1534(3) 0.6547(8) 1.1474(2) 0.0448(16) Uani 1 1 d . . .
O13 O 0.1630(3) 0.4394(7) 0.4212(2) 0.0393(15) Uani 1 1 d . . .
P1 P 0.14450(11) 0.8936(3) 0.37338(8) 0.0278(5) Uani 1 1 d . . .
P2 P 0.31527(9) 1.0016(3) 0.46345(8) 0.0235(5) Uani 1 1 d . . .
P3 P 0.18322(11) 0.2797(3) 1.03247(8) 0.0276(5) Uani 1 1 d . . .
P4 P 0.35756(11) 0.3880(3) 1.12816(8) 0.0273(5) Uani 1 1 d . . .
Mo1 Mo 0.24634(3) 0.75105(17) 0.44516(2) 0.02388(17) Uani 1 1 d . . .
Mo2 Mo 0.25927(3) 0.52452(17) 1.05206(2) 0.02545(18) Uani 1 1 d . . .
C65A C 0.75388(3) 0.12483(17) 0.22048(2) 0.075(3) Uani 0.863(8) 1 d PRDU A 1
C66A C 0.76647(3) 0.20370(17) 0.27476(2) 0.079(3) Uani 0.863(8) 1 d PRDU A 1
H66A H 0.8042 0.2823 0.2798 0.095 Uiso 0.863(8) 1 calc PR A 1
C67A C 0.72382(3) 0.16755(17) 0.32173(2) 0.074(3) Uani 0.863(8) 1 d PRDU A 1
H67A H 0.7324 0.2215 0.3588 0.089 Uiso 0.863(8) 1 calc PR A 1
C68A C 0.66857(3) 0.05253(17) 0.31442(2) 0.046(2) Uani 0.863(8) 1 d PRDU A 1
H68A H 0.6394 0.0278 0.3465 0.055 Uiso 0.863(8) 1 calc PR A 1
C69A C 0.65598(3) -0.02634(17) 0.26013(2) 0.046(2) Uani 0.863(8) 1 d PRDU A 1
H69A H 0.6182 -0.1049 0.2551 0.056 Uiso 0.863(8) 1 calc PR A 1
C70A C 0.69863(3) 0.00981(17) 0.21317(2) 0.069(3) Uani 0.863(8) 1 d PRDU A 1
H70A H 0.6900 -0.0441 0.1761 0.082 Uiso 0.863(8) 1 calc PR A 1
C71A C 0.8044(5) 0.1714(9) 0.1799(5) 0.156(6) Uani 0.863(8) 1 d PDU A 1
H71A H 0.7938 0.1134 0.1424 0.234 Uiso 0.863(8) 1 calc PR A 1
H71B H 0.8592 0.1555 0.1980 0.234 Uiso 0.863(8) 1 calc PR A 1
H71C H 0.7959 0.2782 0.1709 0.234 Uiso 0.863(8) 1 calc PR A 1
C65B C 0.7071(5) 0.0582(9) 0.2609(5) 0.072(4) Uani 0.137(8) 1 d PRDU A 2
C66B C 0.7201(5) 0.0268(9) 0.2019(5) 0.080(5) Uani 0.137(8) 1 d PRDU A 2
H66B H 0.6902 -0.0493 0.1794 0.096 Uiso 0.137(8) 1 calc PR A 2
C67B C 0.7766(5) 0.1065(9) 0.1757(5) 0.093(6) Uani 0.137(8) 1 d PRDU A 2
H67B H 0.7854 0.0850 0.1354 0.111 Uiso 0.137(8) 1 calc PR A 2
C68B C 0.8202(5) 0.2177(9) 0.2086(5) 0.088(6) Uani 0.137(8) 1 d PRDU A 2
H68B H 0.8589 0.2723 0.1907 0.105 Uiso 0.137(8) 1 calc PR A 2
C69B C 0.8073(5) 0.2492(9) 0.2676(5) 0.080(6) Uani 0.137(8) 1 d PRDU A 2
H69B H 0.8371 0.3252 0.2901 0.096 Uiso 0.137(8) 1 calc PR A 2
C70B C 0.7508(5) 0.1695(9) 0.2938(5) 0.070(5) Uani 0.137(8) 1 d PRDU A 2
H70B H 0.7419 0.1910 0.3342 0.084 Uiso 0.137(8) 1 calc PR A 2
C71B C 0.653(2) -0.038(3) 0.2937(11) 0.078(10) Uani 0.137(8) 1 d PDU A 2
H71D H 0.6519 0.0005 0.3349 0.117 Uiso 0.137(8) 1 calc PR A 2
H71E H 0.6717 -0.1419 0.2958 0.117 Uiso 0.137(8) 1 calc PR A 2
H71F H 0.5992 -0.0350 0.2716 0.117 Uiso 0.137(8) 1 calc PR A 2

loop_
_atom_site_aniso_label
_atom_site_aniso_U_11
_atom_site_aniso_U_22
_atom_site_aniso_U_33
_atom_site_aniso_U_23
_atom_site_aniso_U_13
_atom_site_aniso_U_12
C1 0.040(4) 0.025(5) 0.025(4) 0.004(4) 0.001(3) -0.004(4)
C2 0.019(3) 0.033(6) 0.038(4) -0.002(4) -0.006(3) 0.001(3)
C3 0.021(4) 0.025(5) 0.029(4) -0.003(4) -0.004(3) -0.001(3)
C4 0.040(4) 0.037(6) 0.014(4) 0.000(4) 0.005(3) -0.004(4)
C5 0.048(5) 0.062(7) 0.059(6) 0.001(6) -0.004(5) -0.027(5)
C6 0.035(4) 0.035(4) 0.035(4) 0.003(4) 0.002(3) -0.008(4)
C7 0.042(5) 0.065(7) 0.047(5) -0.004(5) 0.013(4) 0.013(5)
C8 0.038(4) 0.047(5) 0.037(4) 0.009(4) 0.001(3) 0.008(4)
C9 0.031(4) 0.056(6) 0.094(7) 0.012(6) 0.013(4) 0.001(4)
C10 0.035(4) 0.029(4) 0.048(4) 0.004(4) 0.005(3) 0.005(4)
C11 0.028(4) 0.051(6) 0.054(5) 0.011(5) -0.002(4) 0.001(4)
C12 0.041(4) 0.066(7) 0.035(5) 0.004(5) -0.005(4) -0.004(4)
C13 0.042(4) 0.043(5) 0.035(4) 0.004(4) 0.000(3) 0.009(4)
C14 0.028(4) 0.037(5) 0.034(4) -0.003(4) 0.007(3) -0.004(3)
C15 0.031(4) 0.058(7) 0.045(5) 0.008(4) 0.004(3) -0.012(4)
C16 0.059(5) 0.019(5) 0.028(4) 0.004(4) 0.016(4) 0.005(4)
C17 0.069(6) 0.030(5) 0.031(4) 0.011(4) 0.010(4) -0.008(4)
C18 0.087(7) 0.037(5) 0.035(5) 0.015(4) 0.027(5) 0.019(5)
C19 0.055(5) 0.041(5) 0.041(5) 0.029(4) 0.018(4) 0.019(4)
C20 0.037(4) 0.046(6) 0.031(4) 0.017(4) 0.008(3) 0.010(4)
C21 0.033(4) 0.026(5) 0.026(4) 0.009(3) 0.007(3) 0.003(3)
C22 0.031(4) 0.032(4) 0.028(4) 0.006(3) 0.005(3) 0.004(3)
C23 0.025(3) 0.033(5) 0.029(4) -0.004(3) 0.013(3) 0.000(3)
C24 0.022(3) 0.034(4) 0.026(3) 0.004(3) 0.004(3) 0.004(3)
C25 0.037(4) 0.042(6) 0.036(4) -0.008(4) 0.014(3) 0.001(4)
C26 0.027(3) 0.028(4) 0.031(4) 0.000(3) -0.008(3) 0.001(3)
C27 0.032(4) 0.036(6) 0.033(4) -0.002(4) -0.003(3) -0.001(4)
C28 0.038(4) 0.034(5) 0.035(4) -0.001(4) 0.002(3) 0.005(4)
C29 0.014(3) 0.031(4) 0.037(4) -0.012(3) 0.003(3) -0.003(3)
C30 0.037(4) 0.021(5) 0.038(4) 0.000(4) 0.010(3) -0.001(4)
C31 0.025(3) 0.037(5) 0.031(4) -0.002(3) -0.002(3) 0.007(3)
C32 0.024(3) 0.029(4) 0.043(4) 0.007(4) 0.017(3) 0.000(3)
C33 0.044(4) 0.029(5) 0.034(4) 0.003(4) -0.004(3) 0.009(4)
C34 0.029(4) 0.027(4) 0.029(4) 0.000(3) -0.001(3) 0.001(3)
C35 0.027(4) 0.029(4) 0.035(4) 0.003(3) 0.008(3) -0.008(3)
C36 0.044(5) 0.033(6) 0.044(5) -0.006(4) 0.014(4) -0.007(4)
C37 0.042(4) 0.033(5) 0.040(4) -0.002(4) 0.017(3) 0.001(4)
C38 0.031(4) 0.028(4) 0.032(4) -0.009(3) 0.009(3) -0.002(3)
C39 0.035(4) 0.036(5) 0.040(4) -0.005(5) 0.009(3) -0.007(5)
C40 0.040(4) 0.039(5) 0.031(4) -0.009(4) 0.014(3) 0.004(4)
C41 0.028(3) 0.023(4) 0.040(4) -0.002(3) 0.012(3) 0.004(3)
C42 0.042(4) 0.025(4) 0.034(4) 0.001(4) 0.007(3) -0.002(3)
C43 0.045(4) 0.035(5) 0.030(4) 0.010(3) 0.008(3) -0.007(4)
C44 0.041(4) 0.020(4) 0.033(4) 0.006(4) 0.012(3) 0.000(4)
C45 0.036(4) 0.046(6) 0.043(5) 0.021(4) 0.015(3) 0.002(4)
C46 0.056(5) 0.056(6) 0.042(5) 0.016(5) 0.030(4) 0.024(5)
C47 0.056(5) 0.062(7) 0.023(4) 0.003(4) 0.018(4) 0.024(5)
C48 0.048(5) 0.044(5) 0.027(4) 0.005(4) 0.009(3) 0.000(4)
C49 0.029(4) 0.042(6) 0.028(4) 0.020(4) 0.008(3) 0.007(4)
C50 0.037(4) 0.033(4) 0.023(3) 0.016(4) 0.005(3) 0.002(3)
C51 0.051(4) 0.036(5) 0.021(3) -0.002(3) 0.000(3) 0.000(4)
C52 0.043(4) 0.036(5) 0.026(4) -0.006(3) -0.002(3) 0.003(4)
C53 0.036(4) 0.028(5) 0.036(4) 0.013(4) -0.004(3) -0.001(3)
C54 0.026(4) 0.028(4) 0.052(5) 0.002(4) 0.001(3) 0.003(3)
C55 0.032(4) 0.033(5) 0.031(4) -0.003(3) 0.005(3) 0.008(3)
C56 0.025(3) 0.039(5) 0.025(4) 0.006(3) 0.000(3) -0.001(3)
C57 0.039(5) 0.076(8) 0.041(5) 0.006(5) 0.017(4) -0.005(5)
C58 0.037(4) 0.058(6) 0.034(4) 0.008(4) 0.000(3) -0.013(4)
C59 0.054(5) 0.043(6) 0.056(6) 0.010(5) -0.009(5) -0.011(5)
C60 0.031(4) 0.082(8) 0.059(5) 0.021(5) -0.009(4) -0.002(4)
C61 0.030(4) 0.036(6) 0.031(4) 0.005(4) 0.006(3) 0.005(4)
C62 0.036(4) 0.020(4) 0.037(4) -0.008(4) 0.007(4) 0.002(3)
C63 0.037(4) 0.028(5) 0.031(4) -0.004(4) 0.000(3) -0.007(4)
C64 0.032(4) 0.040(6) 0.037(5) 0.000(4) 0.006(4) -0.003(4)
O1 0.043(3) 0.030(3) 0.042(3) 0.002(3) -0.002(3) 0.008(3)
O2 0.037(3) 0.068(5) 0.037(3) -0.003(3) 0.015(3) -0.001(3)
O3 0.042(3) 0.047(4) 0.045(3) -0.003(3) 0.017(3) 0.007(3)
O5 0.045(3) 0.036(4) 0.044(3) -0.004(3) 0.007(3) -0.011(3)
O6 0.053(3) 0.038(4) 0.040(3) 0.007(3) -0.005(3) 0.011(3)
O7 0.053(3) 0.054(5) 0.027(3) -0.001(3) 0.015(3) -0.004(3)
O8 0.048(3) 0.041(4) 0.049(3) -0.003(3) 0.020(3) 0.013(3)
O13 0.052(4) 0.033(4) 0.033(3) -0.003(3) 0.010(3) -0.008(3)
P1 0.0285(10) 0.0335(14) 0.0209(10) 0.0035(10) 0.0021(8) -0.0009(10)
P2 0.0219(9) 0.0238(14) 0.0252(9) 0.0025(10) 0.0042(7) 0.0003(9)
P3 0.0313(10) 0.0264(15) 0.0257(10) 0.0015(10) 0.0056(8) 0.0008(10)
P4 0.0304(10) 0.0241(13) 0.0279(11) 0.0014(10) 0.0057(8) 0.0046(10)
Mo1 0.0256(3) 0.0227(4) 0.0232(3) 0.0010(3) 0.0026(3) -0.0007(3)
Mo2 0.0292(3) 0.0236(4) 0.0238(3) 0.0021(3) 0.0043(3) 0.0009(3)
C65A 0.070(6) 0.072(6) 0.093(5) 0.052(5) 0.046(5) 0.046(4)
C66A 0.059(6) 0.055(6) 0.120(6) 0.033(5) 0.001(5) 0.007(5)
C67A 0.090(7) 0.056(6) 0.068(5) -0.009(5) -0.020(4) 0.010(4)
C68A 0.068(5) 0.037(5) 0.031(4) 0.012(3) 0.005(4) 0.018(4)
C69A 0.052(5) 0.032(5) 0.052(5) 0.008(4) -0.007(4) 0.003(4)
C70A 0.085(6) 0.081(7) 0.041(4) -0.008(5) 0.011(4) 0.045(4)
C71A 0.158(11) 0.152(13) 0.186(10) 0.098(10) 0.121(10) 0.074(9)
C65B 0.076(8) 0.069(8) 0.073(7) 0.018(7) 0.012(7) 0.035(7)
C66B 0.084(11) 0.084(11) 0.075(8) 0.019(9) 0.019(9) 0.047(9)
C67B 0.096(12) 0.092(13) 0.097(11) 0.033(10) 0.037(10) 0.055(11)
C68B 0.076(12) 0.078(13) 0.116(11) 0.046(12) 0.038(10) 0.056(10)
C69B 0.063(12) 0.070(12) 0.106(11) 0.036(11) 0.014(11) 0.042(9)
C70B 0.070(10) 0.062(9) 0.079(9) 0.025(8) 0.012(8) 0.037(8)
C71B 0.08(2) 0.09(2) 0.067(18) 0.013(18) 0.005(16) 0.016(14)

loop_
_atom_type_symbol
_atom_type_description
_atom_type_scat_dispersion_real
_atom_type_scat_dispersion_imag
_atom_type_scat_source
C C 0.0033 0.0016 'International Tables Vol C Tables 4.2.6.8 and 6.1.1.4'
H H 0.0000 0.0000 'International Tables Vol C Tables 4.2.6.8 and 6.1.1.4'
O O 0.0106 0.0060 'International Tables Vol C Tables 4.2.6.8 and 6.1.1.4'
P P 0.1023 0.0942 'International Tables Vol C Tables 4.2.6.8 and 6.1.1.4'
Mo Mo -1.6832 0.6857 'International Tables Vol C Tables 4.2.6.8 and 6.1.1.4'

loop_
_geom_angle_atom_site_label_1
_geom_angle_atom_site_label_2
_geom_angle_atom_site_label_3
_geom_angle
O1 C1 Mo1 178.4(7)
O2 C2 Mo1 175.8(8)
O3 C3 Mo1 170.2(7)
O13 C4 Mo1 176.7(7)
C6 C5 H5A 109.5
C6 C5 H5B 109.5
H5A C5 H5B 109.5
C6 C5 H5C 109.5
H5A C5 H5C 109.5
H5B C5 H5C 109.5
C14 C6 C5 110.9(6)
C14 C6 C8 112.1(6)
C5 C6 C8 113.3(6)
C14 C6 H6 106.7
C5 C6 H6 106.7
C8 C6 H6 106.7
C8 C7 H7A 109.5
C8 C7 H7B 109.5
H7A C7 H7B 109.5
C8 C7 H7C 109.5
H7A C7 H7C 109.5
H7B C7 H7C 109.5
C10 C8 C7 110.9(7)
C10 C8 C6 107.5(6)
C7 C8 C6 109.9(7)
C10 C8 C9 109.2(6)
C7 C8 C9 105.7(6)
C6 C8 C9 113.6(7)
C8 C9 H9A 109.5
C8 C9 H9B 109.5
H9A C9 H9B 109.5
C8 C9 H9C 109.5
H9A C9 H9C 109.5
H9B C9 H9C 109.5
C8 C10 C13 113.1(6)
C8 C10 C11 110.4(6)
C13 C10 C11 108.4(6)
C8 C10 H10 108.2
C13 C10 H10 108.2
C11 C10 H10 108.2
C12 C11 C10 110.9(7)
C12 C11 H11A 109.5
C10 C11 H11A 109.5
C12 C11 H11B 109.5
C10 C11 H11B 109.5
H11A C11 H11B 108.1
C11 C12 C14 110.0(6)
C11 C12 H12A 109.7
C14 C12 H12A 109.7
C11 C12 H12B 109.7
C14 C12 H12B 109.7
H12A C12 H12B 108.2
C10 C13 P1 112.2(5)
C10 C13 H13A 109.2
P1 C13 H13A 109.2
C10 C13 H13B 109.2
P1 C13 H13B 109.2
H13A C13 H13B 107.9
C6 C14 C12 110.1(5)
C6 C14 P1 105.5(4)
C12 C14 P1 111.4(6)
C6 C14 H14 109.9
C12 C14 H14 109.9
P1 C14 H14 109.9
C16 C15 P1 117.1(6)
C16 C15 H15A 108.0
P1 C15 H15A 108.0
C16 C15 H15B 108.0
P1 C15 H15B 108.0
H15A C15 H15B 107.3
C21 C16 C17 119.5(7)
C21 C16 C15 122.2(7)
C17 C16 C15 118.2(7)
C18 C17 C16 121.8(8)
C18 C17 H17 119.1
C16 C17 H17 119.1
C19 C18 C17 118.1(8)
C19 C18 H18 121.0
C17 C18 H18 121.0
C18 C19 C20 121.9(8)
C18 C19 H19 119.1
C20 C19 H19 119.1
C19 C20 C21 121.6(8)
C19 C20 H20 119.2
C21 C20 H20 119.2
C16 C21 C20 117.1(7)
C16 C21 C22 122.3(6)
C20 C21 C22 120.7(7)
C21 C22 P2 111.0(5)
C21 C22 H22A 109.4
P2 C22 H22A 109.4
C21 C22 H22B 109.4
P2 C22 H22B 109.4
H22A C22 H22B 108.0
C31 C23 C24 111.0(6)
C31 C23 P2 110.6(4)
C24 C23 P2 105.3(5)
C31 C23 H23 109.9
C24 C23 H23 109.9
P2 C23 H23 109.9
C25 C24 C23 111.1(5)
C25 C24 C26 113.8(5)
C23 C24 C26 111.2(5)
C25 C24 H24 106.8
C23 C24 H24 106.8
C26 C24 H24 106.8
C24 C25 H25A 109.5
C24 C25 H25B 109.5
H25A C25 H25B 109.5
C24 C25 H25C 109.5
H25A C25 H25C 109.5
H25B C25 H25C 109.5
C28 C26 C27 107.7(5)
C28 C26 C29 111.9(6)
C27 C26 C29 109.3(6)
C28 C26 C24 108.3(5)
C27 C26 C24 112.3(6)
C29 C26 C24 107.5(5)
C26 C27 H27A 109.5
C26 C27 H27B 109.5
H27A C27 H27B 109.5
C26 C27 H27C 109.5
H27A C27 H27C 109.5
H27B C27 H27C 109.5
C26 C28 H28A 109.5
C26 C28 H28B 109.5
H28A C28 H28B 109.5
C26 C28 H28C 109.5
H28A C28 H28C 109.5
H28B C28 H28C 109.5
C30 C29 C32 111.3(6)
C30 C29 C26 109.4(5)
C32 C29 C26 111.1(6)
C30 C29 H29 108.3
C32 C29 H29 108.3
C26 C29 H29 108.3
C29 C30 C31 111.0(6)
C29 C30 H30A 109.4
C31 C30 H30A 109.4
C29 C30 H30B 109.4
C31 C30 H30B 109.4
H30A C30 H30B 108.0
C23 C31 C30 111.0(6)
C23 C31 H31A 109.4
C30 C31 H31A 109.4
C23 C31 H31B 109.4
C30 C31 H31B 109.4
H31A C31 H31B 108.0
C29 C32 P2 111.8(4)
C29 C32 H32A 109.2
P2 C32 H32A 109.2
C29 C32 H32B 109.3
P2 C32 H32B 109.3
H32A C32 H32B 107.9
C34 C33 H33A 109.5
C34 C33 H33B 109.5
H33A C33 H33B 109.5
C34 C33 H33C 109.5
H33A C33 H33C 109.5
H33B C33 H33C 109.5
C33 C34 C35 113.2(5)
C33 C34 C41 111.0(5)
C35 C34 C41 111.9(5)
C33 C34 H34 106.8
C35 C34 H34 106.8
C41 C34 H34 106.8
C36 C35 C37 106.4(5)
C36 C35 C38 110.5(6)
C37 C35 C38 109.8(5)
C36 C35 C34 114.8(6)
C37 C35 C34 107.9(5)
C38 C35 C34 107.3(5)
C35 C36 H36A 109.5
C35 C36 H36B 109.5
H36A C36 H36B 109.5
C35 C36 H36C 109.5
H36A C36 H36C 109.5
H36B C36 H36C 109.5
C35 C37 H37A 109.5
C35 C37 H37B 109.5
H37A C37 H37B 109.5
C35 C37 H37C 109.5
H37A C37 H37C 109.5
H37B C37 H37C 109.5
C42 C38 C35 111.2(6)
C42 C38 C39 108.5(5)
C35 C38 C39 109.2(6)
C42 C38 H38 109.3
C35 C38 H38 109.3
C39 C38 H38 109.3
C38 C39 C40 110.2(7)
C38 C39 H39A 109.6
C40 C39 H39A 109.6
C38 C39 H39B 109.6
C40 C39 H39B 109.6
H39A C39 H39B 108.1
C41 C40 C39 109.7(5)
C41 C40 H40A 109.7
C39 C40 H40A 109.7
C41 C40 H40B 109.7
C39 C40 H40B 109.7
H40A C40 H40B 108.2
C40 C41 C34 108.0(6)
C40 C41 P3 112.7(5)
C34 C41 P3 106.7(4)
C40 C41 H41 109.8
C34 C41 H41 109.8
P3 C41 H41 109.8
C38 C42 P3 113.8(5)
C38 C42 H42A 108.8
P3 C42 H42A 108.8
C38 C42 H42B 108.8
P3 C42 H42B 108.8
H42A C42 H42B 107.7
C44 C43 P3 115.1(6)
C44 C43 H43A 108.5
P3 C43 H43A 108.5
C44 C43 H43B 108.5
P3 C43 H43B 108.5
H43A C43 H43B 107.5
C49 C44 C45 120.3(7)
C49 C44 C43 121.8(6)
C45 C44 C43 117.7(7)
C44 C45 C46 117.5(7)
C44 C45 H45 121.2
C46 C45 H45 121.2
C47 C46 C45 122.0(7)
C47 C46 H46 119.0
C45 C46 H46 119.0
C46 C47 C48 119.2(7)
C46 C47 H47 120.4
C48 C47 H47 120.4
C49 C48 C47 122.5(7)
C49 C48 H48 118.8
C47 C48 H48 118.8
C48 C49 C44 118.4(7)
C48 C49 C50 120.5(7)
C44 C49 C50 121.0(7)
C49 C50 P4 113.5(6)
C49 C50 H50A 108.9
P4 C50 H50A 108.9
C49 C50 H50B 108.9
P4 C50 H50B 108.9
H50A C50 H50B 107.7
C52 C51 P4 111.6(5)
C52 C51 H51A 109.3
P4 C51 H51A 109.3
C52 C51 H51B 109.3
P4 C51 H51B 109.3
H51A C51 H51B 108.0
C53 C52 C51 111.2(7)
C53 C52 C58 111.4(6)
C51 C52 C58 112.7(6)
C53 C52 H52 107.1
C51 C52 H52 107.1
C58 C52 H52 107.1
C52 C53 C54 109.3(6)
C52 C53 H53A 109.8
C54 C53 H53A 109.8
C52 C53 H53B 109.8
C54 C53 H53B 109.8
H53A C53 H53B 108.3
C55 C54 C53 109.9(6)
C55 C54 H54A 109.7
C53 C54 H54A 109.7
C55 C54 H54B 109.7
C53 C54 H54B 109.7
H54A C54 H54B 108.2
C54 C55 C56 112.1(5)
C54 C55 P4 111.3(5)
C56 C55 P4 106.3(5)
C54 C55 H55 109.0
C56 C55 H55 109.0
P4 C55 H55 109.0
C57 C56 C55 111.6(7)
C57 C56 C58 114.5(6)
C55 C56 C58 110.2(5)
C57 C56 H56 106.7
C55 C56 H56 106.7
C58 C56 H56 106.7
C56 C57 H57A 109.5
C56 C57 H57B 109.5
H57A C57 H57B 109.5
C56 C57 H57C 109.5
H57A C57 H57C 109.5
H57B C57 H57C 109.5
C60 C58 C52 109.2(6)
C60 C58 C59 107.9(7)
C52 C58 C59 111.4(7)
C60 C58 C56 111.7(7)
C52 C58 C56 106.8(5)
C59 C58 C56 109.7(6)
C58 C59 H59A 109.5
C58 C59 H59B 109.5
H59A C59 H59B 109.5
C58 C59 H59C 109.5
H59A C59 H59C 109.5
H59B C59 H59C 109.5
C58 C60 H60A 109.5
C58 C60 H60B 109.5
H60A C60 H60B 109.5
C58 C60 H60C 109.5
H60A C60 H60C 109.5
H60B C60 H60C 109.5
O5 C61 Mo2 177.3(7)
O6 C62 Mo2 177.1(7)
O7 C63 Mo2 175.7(7)
O8 C64 Mo2 170.3(8)
C13 P1 C14 95.3(3)
C13 P1 C15 104.1(4)
C14 P1 C15 103.3(3)
C13 P1 Mo1 116.1(2)
C14 P1 Mo1 117.6(3)
C15 P1 Mo1 117.3(2)
C32 P2 C23 95.8(3)
C32 P2 C22 103.8(3)
C23 P2 C22 105.2(3)
C32 P2 Mo1 117.2(3)
C23 P2 Mo1 117.1(2)
C22 P2 Mo1 115.2(3)
C41 P3 C42 95.2(3)
C41 P3 C43 106.0(3)
C42 P3 C43 101.3(4)
C41 P3 Mo2 114.0(2)
C42 P3 Mo2 119.7(2)
C43 P3 Mo2 117.6(2)
C51 P4 C50 103.4(3)
C51 P4 C55 94.3(3)
C50 P4 C55 104.4(3)
C51 P4 Mo2 119.0(3)
C50 P4 Mo2 115.4(2)
C55 P4 Mo2 117.3(2)
C4 Mo1 C1 91.9(3)
C4 Mo1 C2 89.4(3)
C1 Mo1 C2 87.6(3)
C4 Mo1 C3 86.0(3)
C1 Mo1 C3 86.6(3)
C2 Mo1 C3 172.5(3)
C4 Mo1 P2 179.4(2)
C1 Mo1 P2 88.7(2)
C2 Mo1 P2 90.5(2)
C3 Mo1 P2 94.2(2)
C4 Mo1 P1 93.6(2)
C1 Mo1 P1 174.4(2)
C2 Mo1 P1 91.3(2)
C3 Mo1 P1 94.91(19)
P2 Mo1 P1 85.77(7)
C61 Mo2 C62 88.3(3)
C61 Mo2 C63 90.6(3)
C62 Mo2 C63 86.3(3)
C61 Mo2 C64 84.5(3)
C62 Mo2 C64 87.6(3)
C63 Mo2 C64 172.3(3)
C61 Mo2 P4 92.1(2)
C62 Mo2 P4 177.8(2)
C63 Mo2 P4 91.6(2)
C64 Mo2 P4 94.6(2)
C61 Mo2 P3 177.5(2)
C62 Mo2 P3 90.6(2)
C63 Mo2 P3 91.7(2)
C64 Mo2 P3 93.2(2)
P4 Mo2 P3 88.97(7)
C66A C65A C70A 120.0
C66A C65A C71A 112.0(4)
C70A C65A C71A 128.0(4)
C67A C66A C65A 120.0
C67A C66A H66A 120.0
C65A C66A H66A 120.0
C66A C67A C68A 120.0
C66A C67A H67A 120.0
C68A C67A H67A 120.0
C67A C68A C69A 120.0
C67A C68A H68A 120.0
C69A C68A H68A 120.0
C70A C69A C68A 120.0
C70A C69A H69A 120.0
C68A C69A H69A 120.0
C69A C70A C65A 120.0
C69A C70A H70A 120.0
C65A C70A H70A 120.0
C65A C71A H71A 109.5
C65A C71A H71B 109.5
H71A C71A H71B 109.5
C65A C71A H71C 109.5
H71A C71A H71C 109.5
H71B C71A H71C 109.5
C66B C65B C70B 120.0
C66B C65B C71B 121.6(7)
C70B C65B C71B 118.1(7)
C67B C66B C65B 120.0
C67B C66B H66B 120.0
C65B C66B H66B 120.0
C66B C67B C68B 120.0
C66B C67B H67B 120.0
C68B C67B H67B 120.0
C69B C68B C67B 120.0
C69B C68B H68B 120.0
C67B C68B H68B 120.0
C68B C69B C70B 120.0
C68B C69B H69B 120.0
C70B C69B H69B 120.0
C65B C70B C69B 120.0
C65B C70B H70B 120.0
C69B C70B H70B 120.0
C65B C71B H71D 109.5
C65B C71B H71E 109.5
H71D C71B H71E 109.5
C65B C71B H71F 109.5
H71D C71B H71F 109.5
H71E C71B H71F 109.5

loop_
_geom_bond_atom_site_label_1
_geom_bond_atom_site_label_2
_geom_bond_distance
C1 O1 1.151(8)
C1 Mo1 1.984(8)
C2 O2 1.168(8)
C2 Mo1 2.005(8)
C3 O3 1.131(8)
C3 Mo1 2.064(7)
C4 O13 1.161(9)
C4 Mo1 1.977(9)
C5 C6 1.547(11)
C5 H5A 0.9800
C5 H5B 0.9800
C5 H5C 0.9800
C6 C14 1.532(9)
C6 C8 1.558(10)
C6 H6 1.0000
C7 C8 1.537(10)
C7 H7A 0.9800
C7 H7B 0.9800
C7 H7C 0.9800
C8 C10 1.520(10)
C8 C9 1.584(10)
C9 H9A 0.9800
C9 H9B 0.9800
C9 H9C 0.9800
C10 C13 1.521(9)
C10 C11 1.542(10)
C10 H10 1.0000
C11 C12 1.524(12)
C11 H11A 0.9900
C11 H11B 0.9900
C12 C14 1.549(10)
C12 H12A 0.9900
C12 H12B 0.9900
C13 P1 1.848(8)
C13 H13A 0.9900
C13 H13B 0.9900
C14 P1 1.850(7)
C14 H14 1.0000
C15 C16 1.522(9)
C15 P1 1.879(7)
C15 H15A 0.9900
C15 H15B 0.9900
C16 C21 1.395(10)
C16 C17 1.396(10)
C17 C18 1.384(11)
C17 H17 0.9500
C18 C19 1.350(11)
C18 H18 0.9500
C19 C20 1.362(10)
C19 H19 0.9500
C20 C21 1.403(9)
C20 H20 0.9500
C21 C22 1.497(9)
C22 P2 1.864(7)
C22 H22A 0.9900
C22 H22B 0.9900
C23 C31 1.512(10)
C23 C24 1.562(9)
C23 P2 1.863(7)
C23 H23 1.0000
C24 C25 1.527(8)
C24 C26 1.590(8)
C24 H24 1.0000
C25 H25A 0.9800
C25 H25B 0.9800
C25 H25C 0.9800
C26 C28 1.519(10)
C26 C27 1.532(9)
C26 C29 1.554(9)
C27 H27A 0.9800
C27 H27B 0.9800
C27 H27C 0.9800
C28 H28A 0.9800
C28 H28B 0.9800
C28 H28C 0.9800
C29 C30 1.514(11)
C29 C32 1.539(9)
C29 H29 1.0000
C30 C31 1.565(8)
C30 H30A 0.9900
C30 H30B 0.9900
C31 H31A 0.9900
C31 H31B 0.9900
C32 P2 1.859(6)
C32 H32A 0.9900
C32 H32B 0.9900
C33 C34 1.550(9)
C33 H33A 0.9800
C33 H33B 0.9800
C33 H33C 0.9800
C34 C35 1.564(9)
C34 C41 1.572(9)
C34 H34 1.0000
C35 C36 1.539(9)
C35 C37 1.543(9)
C35 C38 1.555(9)
C36 H36A 0.9800
C36 H36B 0.9800
C36 H36C 0.9800
C37 H37A 0.9800
C37 H37B 0.9800
C37 H37C 0.9800
C38 C42 1.542(9)
C38 C39 1.556(9)
C38 H38 1.0000
C39 C40 1.561(11)
C39 H39A 0.9900
C39 H39B 0.9900
C40 C41 1.538(10)
C40 H40A 0.9900
C40 H40B 0.9900
C41 P3 1.827(7)
C41 H41 1.0000
C42 P3 1.829(8)
C42 H42A 0.9900
C42 H42B 0.9900
C43 C44 1.523(10)
C43 P3 1.877(7)
C43 H43A 0.9900
C43 H43B 0.9900
C44 C49 1.403(9)
C44 C45 1.408(9)
C45 C46 1.411(11)
C45 H45 0.9500
C46 C47 1.348(11)
C46 H46 0.9500
C47 C48 1.378(9)
C47 H47 0.9500
C48 C49 1.369(10)
C48 H48 0.9500
C49 C50 1.502(9)
C50 P4 1.855(7)
C50 H50A 0.9900
C50 H50B 0.9900
C51 C52 1.514(9)
C51 P4 1.850(7)
C51 H51A 0.9900
C51 H51B 0.9900
C52 C53 1.502(11)
C52 C58 1.555(9)
C52 H52 1.0000
C53 C54 1.560(9)
C53 H53A 0.9900
C53 H53B 0.9900
C54 C55 1.521(9)
C54 H54A 0.9900
C54 H54B 0.9900
C55 C56 1.552(9)
C55 P4 1.862(7)
C55 H55 1.0000
C56 C57 1.541(9)
C56 C58 1.565(9)
C56 H56 1.0000
C57 H57A 0.9800
C57 H57B 0.9800
C57 H57C 0.9800
C58 C60 1.540(10)
C58 C59 1.556(12)
C59 H59A 0.9800
C59 H59B 0.9800
C59 H59C 0.9800
C60 H60A 0.9800
C60 H60B 0.9800
C60 H60C 0.9800
C61 O5 1.151(10)
C61 Mo2 1.993(10)
C62 O6 1.138(8)
C62 Mo2 1.996(8)
C63 O7 1.122(8)
C63 Mo2 2.051(8)
C64 O8 1.141(9)
C64 Mo2 2.055(8)
P1 Mo1 2.544(2)
P2 Mo1 2.534(2)
P3 Mo2 2.549(2)
P4 Mo2 2.535(2)
C65A C66A 1.3900
C65A C70A 1.3900
C65A C71A 1.394(5)
C66A C67A 1.3900
C66A H66A 0.9500
C67A C68A 1.3900
C67A H67A 0.9500
C68A C69A 1.3900
C68A H68A 0.9500
C69A C70A 1.3900
C69A H69A 0.9500
C70A H70A 0.9500
C71A H71A 0.9800
C71A H71B 0.9800
C71A H71C 0.9800
C65B C66B 1.3900
C65B C70B 1.3900
C65B C71B 1.524(10)
C66B C67B 1.3900
C66B H66B 0.9500
C67B C68B 1.3900
C67B H67B 0.9500
C68B C69B 1.3900
C68B H68B 0.9500
C69B C70B 1.3901
C69B H69B 0.9500
C70B H70B 0.9500
C71B H71D 0.9800
C71B H71E 0.9800
C71B H71F 0.9800

loop_
_geom_torsion_atom_site_label_1
_geom_torsion_atom_site_label_2
_geom_torsion_atom_site_label_3
_geom_torsion_atom_site_label_4
_geom_torsion
C14 C6 C8 C10 -20.6(7)
C5 C6 C8 C10 -147.0(6)
C14 C6 C8 C7 -141.4(6)
C5 C6 C8 C7 92.2(8)
C14 C6 C8 C9 100.3(7)
C5 C6 C8 C9 -26.1(9)
C7 C8 C10 C13 66.4(8)
C6 C8 C10 C13 -53.8(8)
C9 C8 C10 C13 -177.5(7)
C7 C8 C10 C11 -171.9(6)
C6 C8 C10 C11 67.9(7)
C9 C8 C10 C11 -55.8(8)
C8 C10 C11 C12 -46.9(8)
C13 C10 C11 C12 77.6(8)
C10 C11 C12 C14 -18.1(9)
C8 C10 C13 P1 67.7(7)
C11 C10 C13 P1 -55.2(8)
C5 C6 C14 C12 85.3(8)
C8 C6 C14 C12 -42.5(8)
C5 C6 C14 P1 -154.5(6)
C8 C6 C14 P1 77.8(6)
C11 C12 C14 C6 64.2(8)
C11 C12 C14 P1 -52.4(7)
P1 C15 C16 C21 -69.8(10)
P1 C15 C16 C17 115.1(7)
C21 C16 C17 C18 0.4(12)
C15 C16 C17 C18 175.6(8)
C16 C17 C18 C19 -0.5(12)
C17 C18 C19 C20 -1.6(12)
C18 C19 C20 C21 3.8(11)
C17 C16 C21 C20 1.6(11)
C15 C16 C21 C20 -173.4(7)
C17 C16 C21 C22 -177.5(7)
C15 C16 C21 C22 7.5(12)
C19 C20 C21 C16 -3.7(11)
C19 C20 C21 C22 175.4(7)
C16 C21 C22 P2 90.9(8)
C20 C21 C22 P2 -88.2(8)
C31 C23 C24 C25 86.1(7)
P2 C23 C24 C25 -154.2(5)
C31 C23 C24 C26 -41.8(7)
P2 C23 C24 C26 77.9(6)
C25 C24 C26 C28 91.7(7)
C23 C24 C26 C28 -141.9(6)
C25 C24 C26 C27 -27.0(8)
C23 C24 C26 C27 99.3(6)
C25 C24 C26 C29 -147.2(6)
C23 C24 C26 C29 -20.9(7)
C28 C26 C29 C30 -172.4(6)
C27 C26 C29 C30 -53.3(7)
C24 C26 C29 C30 68.8(7)
C28 C26 C29 C32 64.3(7)
C27 C26 C29 C32 -176.5(5)
C24 C26 C29 C32 -54.5(7)
C32 C29 C30 C31 73.2(7)
C26 C29 C30 C31 -49.9(7)
C24 C23 C31 C30 62.1(7)
P2 C23 C31 C30 -54.4(7)
C29 C30 C31 C23 -14.7(8)
C30 C29 C32 P2 -51.3(7)
C26 C29 C32 P2 70.9(6)
C33 C34 C35 C36 -25.9(8)
C41 C34 C35 C36 100.5(6)
C33 C34 C35 C37 92.6(7)
C41 C34 C35 C37 -141.0(6)
C33 C34 C35 C38 -149.1(5)
C41 C34 C35 C38 -22.7(7)
C36 C35 C38 C42 -176.1(5)
C37 C35 C38 C42 66.8(7)
C34 C35 C38 C42 -50.2(7)
C36 C35 C38 C39 -56.5(7)
C37 C35 C38 C39 -173.5(6)
C34 C35 C38 C39 69.4(7)
C42 C38 C39 C40 76.3(7)
C35 C38 C39 C40 -45.0(7)
C38 C39 C40 C41 -22.4(8)
C39 C40 C41 C34 67.9(7)
C39 C40 C41 P3 -49.7(7)
C33 C34 C41 C40 84.8(7)
C35 C34 C41 C40 -42.7(7)
C33 C34 C41 P3 -153.8(5)
C35 C34 C41 P3 78.7(6)
C35 C38 C42 P3 70.5(6)
C39 C38 C42 P3 -49.6(8)
P3 C43 C44 C49 -80.4(9)
P3 C43 C44 C45 102.8(7)
C49 C44 C45 C46 2.5(12)
C43 C44 C45 C46 179.3(7)
C44 C45 C46 C47 -1.4(12)
C45 C46 C47 C48 0.1(13)
C46 C47 C48 C49 0.1(14)
C47 C48 C49 C44 1.0(13)
C47 C48 C49 C50 178.9(8)
C45 C44 C49 C48 -2.3(12)
C43 C44 C49 C48 -179.0(7)
C45 C44 C49 C50 179.8(7)
C43 C44 C49 C50 3.1(12)
C48 C49 C50 P4 -87.6(8)
C44 C49 C50 P4 90.3(9)
P4 C51 C52 C53 -55.6(7)
P4 C51 C52 C58 70.3(7)
C51 C52 C53 C54 76.3(7)
C58 C52 C53 C54 -50.3(8)
C52 C53 C54 C55 -14.9(8)
C53 C54 C55 C56 63.8(7)
C53 C54 C55 P4 -55.2(7)
C54 C55 C56 C57 85.1(7)
P4 C55 C56 C57 -153.0(5)
C54 C55 C56 C58 -43.3(8)
P4 C55 C56 C58 78.6(6)
C53 C52 C58 C60 -51.0(9)
C51 C52 C58 C60 -176.9(7)
C53 C52 C58 C59 -170.2(6)
C51 C52 C58 C59 64.0(8)
C53 C52 C58 C56 70.0(8)
C51 C52 C58 C56 -55.8(8)
C57 C56 C58 C60 -27.1(10)
C55 C56 C58 C60 99.7(7)
C57 C56 C58 C52 -146.5(7)
C55 C56 C58 C52 -19.7(8)
C57 C56 C58 C59 92.5(9)
C55 C56 C58 C59 -140.6(6)
C10 C13 P1 C14 -8.6(6)
C10 C13 P1 C15 96.6(6)
C10 C13 P1 Mo1 -132.9(5)
C6 C14 P1 C13 -55.6(5)
C12 C14 P1 C13 63.8(5)
C6 C14 P1 C15 -161.4(5)
C12 C14 P1 C15 -42.0(6)
C6 C14 P1 Mo1 67.6(5)
C12 C14 P1 Mo1 -173.0(4)
C16 C15 P1 C13 128.9(6)
C16 C15 P1 C14 -132.1(6)
C16 C15 P1 Mo1 -1.0(8)
C29 C32 P2 C23 -12.0(6)
C29 C32 P2 C22 95.2(5)
C29 C32 P2 Mo1 -136.5(4)
C31 C23 P2 C32 65.6(5)
C24 C23 P2 C32 -54.4(5)
C31 C23 P2 C22 -40.5(5)
C24 C23 P2 C22 -160.5(4)
C31 C23 P2 Mo1 -169.8(4)
C24 C23 P2 Mo1 70.2(4)
C21 C22 P2 C32 80.2(6)
C21 C22 P2 C23 -179.8(5)
C21 C22 P2 Mo1 -49.3(5)
C40 C41 P3 C42 66.3(5)
C34 C41 P3 C42 -52.1(5)
C40 C41 P3 C43 -37.1(6)
C34 C41 P3 C43 -155.4(5)
C40 C41 P3 Mo2 -167.9(4)
C34 C41 P3 Mo2 73.7(5)
C38 C42 P3 C41 -13.8(6)
C38 C42 P3 C43 93.7(6)
C38 C42 P3 Mo2 -135.2(4)
C44 C43 P3 C41 -108.5(6)
C44 C43 P3 C42 152.7(5)
C44 C43 P3 Mo2 20.2(6)
C52 C51 P4 C50 96.0(6)
C52 C51 P4 C55 -9.8(6)
C52 C51 P4 Mo2 -134.4(5)
C49 C50 P4 C51 91.3(6)
C49 C50 P4 C55 -170.6(5)
C49 C50 P4 Mo2 -40.5(6)
C54 C55 P4 C51 65.5(5)
C56 C55 P4 C51 -56.9(5)
C54 C55 P4 C50 -39.6(6)
C56 C55 P4 C50 -162.0(4)
C54 C55 P4 Mo2 -168.7(4)
C56 C55 P4 Mo2 68.9(5)
C32 P2 Mo1 C1 25.8(3)
C23 P2 Mo1 C1 -87.2(3)
C22 P2 Mo1 C1 148.4(3)
C32 P2 Mo1 C2 113.4(3)
C23 P2 Mo1 C2 0.4(3)
C22 P2 Mo1 C2 -124.0(3)
C32 P2 Mo1 C3 -60.7(3)
C23 P2 Mo1 C3 -173.7(3)
C22 P2 Mo1 C3 61.9(3)
C32 P2 Mo1 P1 -155.4(2)
C23 P2 Mo1 P1 91.7(3)
C22 P2 Mo1 P1 -32.8(2)
C13 P1 Mo1 C4 116.4(3)
C14 P1 Mo1 C4 4.6(3)
C15 P1 Mo1 C4 -119.6(4)
C13 P1 Mo1 C2 27.0(4)
C14 P1 Mo1 C2 -84.9(3)
C15 P1 Mo1 C2 150.9(4)
C13 P1 Mo1 C3 -157.3(4)
C14 P1 Mo1 C3 90.9(3)
C15 P1 Mo1 C3 -33.3(4)
C13 P1 Mo1 P2 -63.5(3)
C14 P1 Mo1 P2 -175.3(2)
C15 P1 Mo1 P2 60.5(3)
C51 P4 Mo2 C61 17.0(3)
C50 P4 Mo2 C61 140.9(4)
C55 P4 Mo2 C61 -95.5(3)
C51 P4 Mo2 C63 107.7(3)
C50 P4 Mo2 C63 -128.4(4)
C55 P4 Mo2 C63 -4.8(3)
C51 P4 Mo2 C64 -67.6(4)
C50 P4 Mo2 C64 56.3(4)
C55 P4 Mo2 C64 179.9(4)
C51 P4 Mo2 P3 -160.7(3)
C50 P4 Mo2 P3 -36.8(3)
C55 P4 Mo2 P3 86.8(3)
C41 P3 Mo2 C62 -9.7(3)
C42 P3 Mo2 C62 101.8(3)
C43 P3 Mo2 C62 -134.6(3)
C41 P3 Mo2 C63 -96.0(3)
C42 P3 Mo2 C63 15.5(3)
C43 P3 Mo2 C63 139.1(3)
C41 P3 Mo2 C64 77.9(3)
C42 P3 Mo2 C64 -170.5(3)
C43 P3 Mo2 C64 -47.0(4)
C41 P3 Mo2 P4 172.4(2)
C42 P3 Mo2 P4 -76.0(3)
C43 P3 Mo2 P4 47.5(3)
C70A C65A C66A C67A 0.0
C71A C65A C66A C67A -177.0(5)
C65A C66A C67A C68A 0.0
C66A C67A C68A C69A 0.0
C67A C68A C69A C70A 0.0
C68A C69A C70A C65A 0.0
C66A C65A C70A C69A 0.0
C71A C65A C70A C69A 176.5(6)
C70B C65B C66B C67B 0.0
C71B C65B C66B C67B -173(2)
C65B C66B C67B C68B 0.0
C66B C67B C68B C69B 0.0
C67B C68B C69B C70B 0.0
C66B C65B C70B C69B 0.0
C71B C65B C70B C69B 173(2)
C68B C69B C70B C65B 0.0
